data_4088240
loop_
_publ_author_name
'Xiang, Li'
'Xie, Zuowei'

_publ_section_title
;
 Tantallacarborane Mediated Consecutive C--C and C--N Coupling Reactions
 of Alkyl Isonitriles: A Facile Route to N-Heterocycles
;
_journal_issue 2
_journal_name_full Organometallics
_journal_page_first 233
_journal_paper_doi 10.1021/acs.organomet.5b00953
_journal_volume 35
_journal_year 2016
_chemical_formula_sum 'C8 H26 B9 O Ta'
_chemical_formula_weight 416.53
_space_group_IT_number 14
_space_group_name_Hall '-P 2yn'
_space_group_name_H-M_alt 'P 1 21/n 1'
_symmetry_cell_setting monoclinic
_symmetry_space_group_name_H-M 'P 1 21/n 1'
_atom_sites_solution_hydrogens geom
_atom_sites_solution_primary direct
_atom_sites_solution_secondary difmap
_audit_creation_method SHELXL-97
_cell_angle_alpha 90.00
_cell_angle_beta 96.8400(10)
_cell_angle_gamma 90.00
_cell_formula_units_Z 4
_cell_length_a 8.3504(6)
_cell_length_b 16.9616(13)
_cell_length_c 11.3968(9)
_cell_measurement_reflns_used 312
_cell_measurement_temperature 296(2)
_cell_measurement_theta_max 15
_cell_measurement_theta_min 15
_cell_volume 1602.7(2)
_computing_cell_refinement 'BRUKER KAPPA APEXII DUO DIFFRACTOMETER'
_computing_data_collection 'BRUKER KAPPA APEXII DUO DIFFRACTOMETER'
_computing_data_reduction 'BRUKER KAPPA APEXII DUO DIFFRACTOMETER'
_computing_molecular_graphics 'SIEMENS SHELXTL'
_computing_publication_material 'SIEMENS SHELXTL'
_computing_structure_refinement 'SHELXL-97 (Sheldrick, 2008)'
_computing_structure_solution 'SHELXS-97 (Sheldrick, 2008)'
_diffrn_ambient_temperature 296(2)
_diffrn_measured_fraction_theta_full 0.999
_diffrn_measured_fraction_theta_max 0.999
_diffrn_measurement_device_type 'BRUKER KAPPA APEXII DUO DIFFRACTOMETER'
_diffrn_measurement_method 'PHI & OMEGA SCAN'
_diffrn_radiation_monochromator graphite
_diffrn_radiation_source 'fine-focus sealed tube'
_diffrn_radiation_type MoK\a
_diffrn_radiation_wavelength 0.71073
_diffrn_reflns_av_R_equivalents 0.0752
_diffrn_reflns_av_sigmaI/netI 0.0707
_diffrn_reflns_limit_h_max 9
_diffrn_reflns_limit_h_min -10
_diffrn_reflns_limit_k_max 20
_diffrn_reflns_limit_k_min -20
_diffrn_reflns_limit_l_max 13
_diffrn_reflns_limit_l_min -13
_diffrn_reflns_number 10363
_diffrn_reflns_theta_full 25.25
_diffrn_reflns_theta_max 25.25
_diffrn_reflns_theta_min 2.16
_exptl_absorpt_coefficient_mu 6.838
_exptl_absorpt_correction_T_max 0.7456
_exptl_absorpt_correction_T_min 0.5069
_exptl_absorpt_correction_type multi-scan
_exptl_crystal_colour yellow
_exptl_crystal_density_diffrn 1.726
_exptl_crystal_density_method 'not measured'
_exptl_crystal_description block
_exptl_crystal_F_000 800
_exptl_crystal_size_max 0.50
_exptl_crystal_size_mid 0.40
_exptl_crystal_size_min 0.30
_refine_diff_density_max 1.372
_refine_diff_density_min -1.360
_refine_diff_density_rms 0.301
_refine_ls_extinction_coef 0.0066(9)
_refine_ls_extinction_expression Fc^*^=kFc[1+0.001xFc^2^\l^3^/sin(2\q)]^-1/4^
_refine_ls_extinction_method SHELXL
_refine_ls_goodness_of_fit_ref 1.031
_refine_ls_hydrogen_treatment riding
_refine_ls_matrix_type full
_refine_ls_number_parameters 173
_refine_ls_number_reflns 2889
_refine_ls_number_restraints 0
_refine_ls_restrained_S_all 1.031
_refine_ls_R_factor_all 0.0611
_refine_ls_R_factor_gt 0.0577
_refine_ls_shift/su_max 0.001
_refine_ls_shift/su_mean 0.000
_refine_ls_structure_factor_coef Fsqd
_refine_ls_weighting_details 'calc w=1/[\s^2^(Fo^2^)+(0.1145P)^2^+0.0000P] where P=(Fo^2^+2Fc^2^)/3'
_refine_ls_weighting_scheme calc
_refine_ls_wR_factor_gt 0.1488
_refine_ls_wR_factor_ref 0.1538
_reflns_number_gt 2588
_reflns_number_total 2889
_reflns_threshold_expression >2sigma(I)
_cod_data_source_file om5b00953_si_002.cif
_cod_data_source_block 8
_cod_depositor_comments
;
The following automatic conversions were performed:

data item '_symmetry_cell_setting' value 'Monoclinic' was changed to
'monoclinic' in accordance with the
/home/saulius/struct/COD-crude-data/automatic-downloads/DataCite-retrospective/ACS/depositions/lib/dictionaries/cif_core.dic
dictionary named 'cif_core.dic' version 2.4.2 last updated on
2011-04-26.

Automatic conversion script
Id: cif_fix_values 6909 2019-04-08 15:41:33Z antanas 
;
_cod_original_sg_symbol_H-M P2(1)/n
_cod_database_code 4088240

loop_
_symmetry_equiv_pos_as_xyz
'x, y, z'
'-x+1/2, y+1/2, -z+1/2'
'-x, -y, -z'
'x-1/2, -y-1/2, z-1/2'

loop_
_atom_site_label
_atom_site_type_symbol
_atom_site_fract_x
_atom_site_fract_y
_atom_site_fract_z
_atom_site_U_iso_or_equiv
_atom_site_adp_type
_atom_site_occupancy
_atom_site_symmetry_multiplicity
_atom_site_calc_flag
_atom_site_refinement_flags
Ta1 Ta 0.71990(3) 0.928692(16) 0.77512(2) 0.0291(2) Uani 1 1 d .
O1 O 0.9792(7) 0.9390(3) 0.7626(6) 0.0413(13) Uani 1 1 d .
C1 C 0.8665(8) 0.8146(4) 0.8895(5) 0.0280(13) Uani 1 1 d .
C2 C 0.7185(8) 0.7767(4) 0.8102(6) 0.0308(14) Uani 1 1 d .
H2 H 0.7363 0.7519 0.7235 0.037 Uiso 1 1 calc R
C11 C 1.0325(8) 0.8128(5) 0.8468(7) 0.0407(17) Uani 1 1 d .
H11A H 1.1062 0.7840 0.9036 0.049 Uiso 1 1 calc R
H11B H 1.0253 0.7848 0.7722 0.049 Uiso 1 1 calc R
C12 C 1.0988(8) 0.8929(5) 0.8309(7) 0.0402(17) Uani 1 1 d .
H12A H 1.1283 0.9175 0.9072 0.048 Uiso 1 1 calc R
H12B H 1.1947 0.8893 0.7907 0.048 Uiso 1 1 calc R
C13 C 1.0488(10) 0.9987(6) 0.6923(10) 0.064(3) Uani 1 1 d .
H13A H 1.1637 0.9919 0.6990 0.096 Uiso 1 1 calc R
H13B H 1.0243 1.0501 0.7204 0.096 Uiso 1 1 calc R
H13C H 1.0044 0.9934 0.6110 0.096 Uiso 1 1 calc R
C14 C 0.7387(11) 0.8805(6) 0.6002(7) 0.053(2) Uani 1 1 d .
H14A H 0.7434 0.9228 0.5449 0.080 Uiso 1 1 calc R
H14B H 0.6462 0.8482 0.5760 0.080 Uiso 1 1 calc R
H14C H 0.8347 0.8491 0.6026 0.080 Uiso 1 1 calc R
C15 C 0.7519(11) 1.0528(5) 0.8170(9) 0.0442(18) Uani 1 1 d .
H15A H 0.7219 1.0836 0.7472 0.066 Uiso 1 1 calc R
H15B H 0.8629 1.0626 0.8457 0.066 Uiso 1 1 calc R
H15C H 0.6851 1.0670 0.8767 0.066 Uiso 1 1 calc R
C16 C 0.4935(9) 0.9734(6) 0.6832(8) 0.054(2) Uani 1 1 d .
H16A H 0.5013 1.0294 0.6732 0.082 Uiso 1 1 calc R
H16B H 0.4069 0.9617 0.7287 0.082 Uiso 1 1 calc R
H16C H 0.4730 0.9486 0.6071 0.082 Uiso 1 1 calc R
B3 B 0.5443(9) 0.8206(5) 0.8280(7) 0.0320(16) Uani 1 1 d .
H3 H 0.4430 0.8241 0.7571 0.038 Uiso 1 1 calc R
B4 B 0.5929(9) 0.8912(5) 0.9400(7) 0.0330(17) Uani 1 1 d .
H4 H 0.5187 0.9438 0.9500 0.040 Uiso 1 1 calc R
B5 B 0.8042(9) 0.8866(5) 0.9738(7) 0.0318(17) Uani 1 1 d .
H5 H 0.8818 0.9367 1.0045 0.038 Uiso 1 1 calc R
B6 B 0.8043(11) 0.7219(5) 0.9277(8) 0.0381(19) Uani 1 1 d .
H6 H 0.8736 0.6670 0.9226 0.046 Uiso 1 1 calc R
B7 B 0.5932(10) 0.7255(5) 0.8902(8) 0.0400(19) Uani 1 1 d .
H7 H 0.5241 0.6725 0.8606 0.048 Uiso 1 1 calc R
B8 B 0.5155(10) 0.7992(5) 0.9776(8) 0.040(2) Uani 1 1 d .
H8 H 0.3945 0.7942 1.0059 0.048 Uiso 1 1 calc R
B9 B 0.6805(11) 0.8407(5) 1.0709(7) 0.043(2) Uani 1 1 d .
H9 H 0.6693 0.8626 1.1604 0.052 Uiso 1 1 calc R
B10 B 0.8582(10) 0.7945(5) 1.0365(7) 0.0357(18) Uani 1 1 d .
H10 H 0.9641 0.7871 1.1028 0.043 Uiso 1 1 calc R
B11 B 0.6776(11) 0.7390(6) 1.0389(8) 0.044(2) Uani 1 1 d .
H11 H 0.6627 0.6949 1.1077 0.052 Uiso 1 1 calc R

loop_
_atom_site_aniso_label
_atom_site_aniso_U_11
_atom_site_aniso_U_22
_atom_site_aniso_U_33
_atom_site_aniso_U_23
_atom_site_aniso_U_13
_atom_site_aniso_U_12
Ta1 0.0239(3) 0.0269(3) 0.0364(3) 0.00197(9) 0.00333(18) 0.00272(8)
O1 0.025(3) 0.044(3) 0.054(3) 0.011(2) 0.005(2) 0.002(2)
C1 0.027(3) 0.029(3) 0.028(3) 0.001(3) 0.002(3) 0.008(3)
C2 0.033(4) 0.029(4) 0.030(3) -0.004(3) 0.001(3) 0.003(3)
C11 0.032(4) 0.044(4) 0.047(4) 0.006(4) 0.008(3) 0.010(3)
C12 0.024(3) 0.051(5) 0.045(4) -0.001(4) 0.002(3) 0.001(3)
C13 0.039(4) 0.064(6) 0.094(7) 0.029(5) 0.027(4) -0.005(4)
C14 0.053(5) 0.069(6) 0.038(4) -0.002(4) 0.006(4) -0.006(5)
C15 0.043(4) 0.031(4) 0.059(5) -0.002(4) 0.009(4) 0.007(4)
C16 0.037(4) 0.057(6) 0.066(5) -0.001(5) -0.008(4) 0.010(4)
B3 0.026(3) 0.026(4) 0.043(4) -0.005(3) -0.002(3) 0.000(3)
B4 0.026(4) 0.026(4) 0.048(4) -0.008(4) 0.011(3) 0.003(3)
B5 0.034(4) 0.026(4) 0.035(4) -0.010(3) 0.002(3) -0.002(3)
B6 0.040(4) 0.028(4) 0.044(5) 0.005(4) 0.000(4) 0.004(4)
B7 0.037(4) 0.030(4) 0.052(5) 0.007(4) 0.000(4) 0.006(3)
B8 0.030(4) 0.036(5) 0.056(5) 0.000(4) 0.017(4) -0.010(3)
B9 0.055(5) 0.041(5) 0.036(4) -0.006(4) 0.017(4) -0.009(4)
B10 0.041(4) 0.037(5) 0.029(4) 0.004(3) 0.001(3) -0.001(3)
B11 0.045(5) 0.044(5) 0.043(5) 0.005(4) 0.008(4) -0.002(4)

loop_
_atom_type_symbol
_atom_type_description
_atom_type_scat_dispersion_real
_atom_type_scat_dispersion_imag
_atom_type_scat_source
C C 0.0033 0.0016 'International Tables Vol C Tables 4.2.6.8 and 6.1.1.4'
H H 0.0000 0.0000 'International Tables Vol C Tables 4.2.6.8 and 6.1.1.4'
B B 0.0013 0.0007 'International Tables Vol C Tables 4.2.6.8 and 6.1.1.4'
O O 0.0106 0.0060 'International Tables Vol C Tables 4.2.6.8 and 6.1.1.4'
Ta Ta -0.7052 6.5227 'International Tables Vol C Tables 4.2.6.8 and 6.1.1.4'

loop_
_geom_angle_atom_site_label_1
_geom_angle_atom_site_label_2
_geom_angle_atom_site_label_3
_geom_angle
C15 Ta1 C14 123.1(4)
C15 Ta1 C16 81.1(4)
C14 Ta1 C16 81.0(4)
C15 Ta1 O1 80.8(3)
C14 Ta1 O1 77.9(3)
C16 Ta1 O1 138.2(3)
C15 Ta1 B4 98.2(3)
C14 Ta1 B4 135.9(3)
C16 Ta1 B4 91.8(3)
O1 Ta1 B4 128.0(3)
C15 Ta1 B5 93.8(3)
C14 Ta1 B5 135.0(3)
C16 Ta1 B5 134.1(3)
O1 Ta1 B5 84.5(2)
B4 Ta1 B5 43.5(3)
C15 Ta1 B3 136.8(3)
C14 Ta1 B3 93.1(3)
C16 Ta1 B3 82.5(3)
O1 Ta1 B3 134.0(2)
B4 Ta1 B3 42.8(3)
B5 Ta1 B3 70.4(3)
C15 Ta1 C1 125.6(3)
C14 Ta1 C1 95.7(3)
C16 Ta1 C1 147.1(3)
O1 Ta1 C1 71.2(2)
B4 Ta1 C1 67.8(2)
B5 Ta1 C1 39.3(2)
B3 Ta1 C1 64.9(2)
C15 Ta1 C2 158.2(3)
C14 Ta1 C2 76.8(3)
C16 Ta1 C2 113.4(3)
O1 Ta1 C2 96.39(19)
B4 Ta1 C2 66.4(2)
B5 Ta1 C2 64.4(2)
B3 Ta1 C2 38.2(2)
C1 Ta1 C2 35.5(2)
C12 O1 C13 112.5(6)
C12 O1 Ta1 123.6(4)
C13 O1 Ta1 123.6(5)
C11 C1 C2 119.3(5)
C11 C1 B5 123.6(6)
C2 C1 B5 110.5(5)
C11 C1 B10 116.8(5)
C2 C1 B10 111.0(5)
B5 C1 B10 62.2(4)
C11 C1 B6 112.0(6)
C2 C1 B6 62.3(5)
B5 C1 B6 113.4(5)
B10 C1 B6 61.7(5)
C11 C1 Ta1 104.5(4)
C2 C1 Ta1 73.9(4)
B5 C1 Ta1 65.1(3)
B10 C1 Ta1 125.0(4)
B6 C1 Ta1 132.5(4)
C1 C2 B3 112.5(5)
C1 C2 B7 112.9(6)
B3 C2 B7 64.0(5)
C1 C2 B6 63.1(5)
B3 C2 B6 115.9(6)
B7 C2 B6 62.1(5)
C1 C2 Ta1 70.6(4)
B3 C2 Ta1 66.3(4)
B7 C2 Ta1 126.8(4)
B6 C2 Ta1 130.2(5)
C12 C11 C1 112.8(6)
O1 C12 C11 108.7(6)
C2 B3 B4 105.2(5)
C2 B3 B8 104.1(5)
B4 B3 B8 59.5(4)
C2 B3 B7 59.0(5)
B4 B3 B7 107.7(6)
B8 B3 B7 59.3(5)
C2 B3 Ta1 75.5(4)
B4 B3 Ta1 65.1(4)
B8 B3 Ta1 122.4(5)
B7 B3 Ta1 130.7(5)
B8 B4 B3 60.9(5)
B8 B4 B5 107.2(6)
B3 B4 B5 105.5(5)
B8 B4 B9 60.1(5)
B3 B4 B9 108.2(6)
B5 B4 B9 60.0(5)
B8 B4 Ta1 130.3(5)
B3 B4 Ta1 72.1(4)
B5 B4 Ta1 69.6(4)
B9 B4 Ta1 127.9(5)
C1 B5 B10 60.1(4)
C1 B5 B4 106.1(5)
B10 B5 B4 109.3(6)
C1 B5 B9 106.3(5)
B10 B5 B9 59.8(5)
B4 B5 B9 61.0(5)
C1 B5 Ta1 75.6(3)
B10 B5 Ta1 133.0(5)
B4 B5 Ta1 66.9(4)
B9 B5 Ta1 126.2(5)
C2 B6 C1 54.6(4)
C2 B6 B7 58.6(5)
C1 B6 B7 103.2(6)
C2 B6 B10 102.6(6)
C1 B6 B10 58.9(4)
B7 B6 B10 108.0(6)
C2 B6 B11 103.9(6)
C1 B6 B11 104.7(6)
B7 B6 B11 60.1(5)
B10 B6 B11 60.5(5)
C2 B7 B6 59.2(5)
C2 B7 B8 103.4(6)
B6 B7 B8 108.2(7)
C2 B7 B11 104.3(6)
B6 B7 B11 60.1(5)
B8 B7 B11 60.1(5)
C2 B7 B3 57.0(4)
B6 B7 B3 107.6(6)
B8 B7 B3 60.3(5)
B11 B7 B3 108.0(6)
B4 B8 B7 108.6(5)
B4 B8 B11 108.7(6)
B7 B8 B11 60.1(5)
B4 B8 B9 61.0(5)
B7 B8 B9 107.8(6)
B11 B8 B9 59.5(5)
B4 B8 B3 59.6(4)
B7 B8 B3 60.4(5)
B11 B8 B3 108.1(5)
B9 B8 B3 107.9(5)
B10 B9 B11 60.7(5)
B10 B9 B5 59.3(4)
B11 B9 B5 107.1(5)
B10 B9 B8 107.7(6)
B11 B9 B8 60.0(5)
B5 B9 B8 105.4(6)
B10 B9 B4 107.3(5)
B11 B9 B4 107.5(6)
B5 B9 B4 59.0(4)
B8 B9 B4 58.9(5)
C1 B10 B5 57.6(4)
C1 B10 B9 105.1(5)
B5 B10 B9 60.8(5)
C1 B10 B6 59.4(4)
B5 B10 B6 107.6(6)
B9 B10 B6 108.4(6)
C1 B10 B11 104.6(6)
B5 B10 B11 107.5(6)
B9 B10 B11 59.6(5)
B6 B10 B11 59.8(5)
B9 B11 B6 108.3(6)
B9 B11 B7 108.5(6)
B6 B11 B7 59.8(5)
B9 B11 B8 60.6(5)
B6 B11 B8 107.8(6)
B7 B11 B8 59.9(5)
B9 B11 B10 59.7(5)
B6 B11 B10 59.7(5)
B7 B11 B10 107.1(6)
B8 B11 B10 107.3(6)

loop_
_geom_bond_atom_site_label_1
_geom_bond_atom_site_label_2
_geom_bond_distance
Ta1 C15 2.167(8)
Ta1 C14 2.178(8)
Ta1 C16 2.185(8)
Ta1 O1 2.194(6)
Ta1 B4 2.353(8)
Ta1 B5 2.399(8)
Ta1 B3 2.467(8)
Ta1 C1 2.562(6)
Ta1 C2 2.609(7)
O1 C12 1.425(10)
O1 C13 1.454(9)
C1 C11 1.523(9)
C1 C2 1.579(10)
C1 B5 1.674(10)
C1 B10 1.718(9)
C1 B6 1.727(11)
C2 B3 1.667(10)
C2 B7 1.705(11)
C2 B6 1.715(11)
C11 C12 1.486(11)
B3 B4 1.762(11)
B3 B8 1.787(12)
B3 B7 1.788(12)
B4 B8 1.761(11)
B4 B5 1.762(11)
B4 B9 1.798(12)
B5 B10 1.754(11)
B5 B9 1.781(11)
B6 B7 1.765(12)
B6 B10 1.768(12)
B6 B11 1.770(13)
B7 B8 1.768(12)
B7 B11 1.771(13)
B8 B11 1.772(13)
B8 B9 1.782(13)
B9 B10 1.763(12)
B9 B11 1.763(14)
B10 B11 1.782(13)
